data_7250655
loop_
_publ_author_name
'Chen, Tianxia'
'Zou, Yuhan'
'Mao, Dongao'
'Bi, Yanfeng'

_publ_section_title
;
 Bismuth-based heterometallic clusters capped by thiacalixarene for
 visible-light photothermal conversion
;
_journal_issue 21
_journal_name_full CrystEngComm
_journal_page_first 3528
_journal_page_last 3536
_journal_paper_doi 10.1039/D5CE00325C
_journal_volume 27
_journal_year 2025
_chemical_formula_sum 'C164 H186 Bi2 Ni4 O20 S16'
_chemical_formula_weight 3642.88
_space_group_crystal_system triclinic
_space_group_IT_number 2
_space_group_name_Hall '-P 1'
_space_group_name_H-M_alt 'P -1'
_atom_sites_solution_hydrogens mixed
_audit_creation_method SHELXL-2019/1
_audit_update_record
;
2025-03-24 deposited with the CCDC.	2025-04-16 downloaded from the CCDC.
;
_cell_angle_alpha 67.170(3)
_cell_angle_beta 80.576(3)
_cell_angle_gamma 85.808(3)
_cell_formula_units_Z 1
_cell_length_a 13.8454(10)
_cell_length_b 19.0729(13)
_cell_length_c 19.6074(14)
_cell_measurement_reflns_used 9953
_cell_measurement_temperature 296(2)
_cell_measurement_theta_max 22.2162
_cell_measurement_theta_min 2.2788
_cell_volume 4707.5(6)
_computing_cell_refinement 'SAINT V8.37A (Bruker AXS Inc., 2015)'
_computing_data_collection 'Bruker Instrument Service vV6.2.3'
_computing_data_reduction 'SAINT V8.37A (Bruker AXS Inc., 2015)'
_computing_structure_refinement 'SHELXL-2019/1 (Sheldrick, 2019)'
_computing_structure_solution 'SHELXT 2014/5 (Sheldrick, 2014)'
_diffrn_ambient_temperature 296(2)
_diffrn_measured_fraction_theta_full 0.994
_diffrn_measured_fraction_theta_max 0.994
_diffrn_measurement_device_type 'Bruker D8 QUEST'
_diffrn_measurement_method '\f & \w scans'
_diffrn_radiation_type MoK\a
_diffrn_radiation_wavelength 0.71073
_diffrn_reflns_av_R_equivalents 0.0603
_diffrn_reflns_av_unetI/netI 0.0840
_diffrn_reflns_Laue_measured_fraction_full 0.994
_diffrn_reflns_Laue_measured_fraction_max 0.994
_diffrn_reflns_limit_h_max 16
_diffrn_reflns_limit_h_min -15
_diffrn_reflns_limit_k_max 22
_diffrn_reflns_limit_k_min -22
_diffrn_reflns_limit_l_max 23
_diffrn_reflns_limit_l_min -23
_diffrn_reflns_number 44353
_diffrn_reflns_point_group_measured_fraction_full 0.994
_diffrn_reflns_point_group_measured_fraction_max 0.994
_diffrn_reflns_theta_full 25.075
_diffrn_reflns_theta_max 25.075
_diffrn_reflns_theta_min 1.910
_exptl_absorpt_coefficient_mu 2.486
_exptl_absorpt_correction_T_max 0.7452
_exptl_absorpt_correction_T_min 0.6407
_exptl_absorpt_correction_type multi-scan
_exptl_absorpt_process_details
;
SADABS-2016/2 - Bruker AXS area detector scaling and absorption correction
;
_exptl_crystal_colour light-green
_exptl_crystal_density_diffrn 1.285
_exptl_crystal_description block
_exptl_crystal_F_000 1864
_exptl_crystal_size_max 0.240
_exptl_crystal_size_mid 0.240
_exptl_crystal_size_min 0.230
_refine_diff_density_max 2.163
_refine_diff_density_min -0.988
_refine_diff_density_rms 0.135
_refine_ls_extinction_method none
_refine_ls_goodness_of_fit_ref 1.035
_refine_ls_hydrogen_treatment constr
_refine_ls_matrix_type full
_refine_ls_number_parameters 950
_refine_ls_number_reflns 16622
_refine_ls_number_restraints 259
_refine_ls_restrained_S_all 1.052
_refine_ls_R_factor_all 0.0776
_refine_ls_R_factor_gt 0.0577
_refine_ls_shift/su_max 0.001
_refine_ls_shift/su_mean 0.000
_refine_ls_structure_factor_coef Fsqd
_refine_ls_weighting_details 'w=1/[\s^2^(Fo^2^)+(0.0958P)^2^] where P=(Fo^2^+2Fc^2^)/3'
_refine_ls_weighting_scheme calc
_refine_ls_wR_factor_gt 0.1550
_refine_ls_wR_factor_ref 0.1682
_reflns_Friedel_coverage 0.000
_reflns_number_gt 12711
_reflns_number_total 16622
_reflns_threshold_expression 'I > 2\s(I)'
_cod_data_source_file d5ce00325c2.cif
_cod_data_source_block Bi2Ni4
_cod_depositor_comments
;
The following automatic conversions were performed:

data item '_exptl_absorpt_correction_type' value 'Multi-scan' was
changed to 'multi-scan' in accordance with the
/home/data/users/saulius/crontab/automatic-downloads/current/RSC/lib/dictionaries/cif_core.dic
dictionary named 'cif_core.dic' version 2.4.2 last updated on
2011-04-26.

Automatic conversion script
Id: cif_fix_values 8170 2020-07-09 18:12:32Z antanas 
;
_cod_database_code 7250655
_shelx_shelxl_version_number 2019/1
_shelx_space_group_comment
;
The symmetry employed for this shelxl refinement is uniquely defined
by the following loop, which should always be used as a source of
symmetry information in preference to the above space-group names.
They are only intended as comments.
;
_shelx_estimated_absorpt_t_min 0.587
_shelx_estimated_absorpt_t_max 0.599

loop_
_space_group_symop_operation_xyz
'x, y, z'
'-x, -y, -z'

loop_
_atom_site_label
_atom_site_type_symbol
_atom_site_fract_x
_atom_site_fract_y
_atom_site_fract_z
_atom_site_U_iso_or_equiv
_atom_site_adp_type
_atom_site_occupancy
_atom_site_site_symmetry_order
_atom_site_calc_flag
_atom_site_refinement_flags_posn
_atom_site_refinement_flags_adp
_atom_site_refinement_flags_occupancy
_atom_site_disorder_assembly
_atom_site_disorder_group
Bi1 Bi 0.04321(2) 0.38899(2) 0.47989(2) 0.03186(10) Uani 1 1 d . . . . .
Ni1 Ni 0.30503(6) 0.28527(5) 0.49906(5) 0.0332(2) Uani 1 1 d . . . . .
Ni2 Ni 0.11061(6) 0.25058(5) 0.40857(5) 0.0322(2) Uani 1 1 d . U . . .
S1 S 0.39054(13) 0.17116(11) 0.56186(11) 0.0408(4) Uani 1 1 d . . . . .
S2 S 0.06018(12) 0.12238(10) 0.46353(10) 0.0343(4) Uani 1 1 d . . . . .
S3 S -0.12206(13) 0.29847(10) 0.61198(11) 0.0377(4) Uani 1 1 d . . . . .
S4 S 0.19251(16) 0.29909(13) 0.75297(12) 0.0531(5) Uani 1 1 d . . . . .
S5 S 0.44764(13) 0.36771(11) 0.46046(10) 0.0386(4) Uani 1 1 d . . . . .
S6 S 0.44382(14) 0.20417(11) 0.28365(11) 0.0422(5) Uani 1 1 d . . . . .
S7 S 0.05520(14) 0.29018(11) 0.27766(11) 0.0432(4) Uani 1 1 d . U . . .
S8 S 0.10965(12) 0.52392(9) 0.36118(10) 0.0321(4) Uani 1 1 d . . . . .
O1 O 0.1999(3) 0.2163(2) 0.4948(2) 0.0313(10) Uani 1 1 d . . . . .
O2 O 0.0051(3) 0.2669(2) 0.4856(3) 0.0342(11) Uani 1 1 d . . . . .
O3 O 0.0855(4) 0.3274(3) 0.6210(3) 0.0427(12) Uani 1 1 d . . . . .
H3A H 0.150598 0.333887 0.623535 0.051 Uiso 1 1 d R U . . .
O4 O 0.2594(3) 0.2825(3) 0.6038(3) 0.0392(12) Uani 1 1 d . . . . .
O5 O 0.3615(3) 0.2730(3) 0.4003(3) 0.0430(12) Uani 1 1 d . . . . .
H5A H 0.324353 0.247113 0.382333 0.052 Uiso 1 1 d R U . . .
O6 O 0.2370(3) 0.2434(3) 0.3441(3) 0.0399(12) Uani 1 1 d . . . . .
O7 O 0.1048(3) 0.3646(2) 0.3758(2) 0.0358(11) Uani 1 1 d . . . . .
O8 O 0.2299(3) 0.3859(2) 0.4583(3) 0.0364(11) Uani 1 1 d . . . . .
O9 O -0.0941(4) 0.4198(3) 0.4202(3) 0.0438(13) Uani 1 1 d . . . . .
O10 O -0.0912(3) 0.4906(3) 0.4837(3) 0.0393(12) Uani 1 1 d . . . . .
C1 C 0.2210(5) 0.1425(4) 0.5198(4) 0.0331(16) Uani 1 1 d . . . . .
C2 C 0.3034(5) 0.1109(4) 0.5550(4) 0.0424(18) Uani 1 1 d . . . . .
C3 C 0.3235(6) 0.0333(5) 0.5819(5) 0.052(2) Uani 1 1 d . . . . .
H3 H 0.380681 0.015678 0.602524 0.062 Uiso 1 1 calc R U . . .
C4 C 0.2608(7) -0.0187(4) 0.5790(5) 0.060(2) Uani 1 1 d . . . . .
C5 C 0.1783(6) 0.0115(4) 0.5431(5) 0.050(2) Uani 1 1 d . . . . .
H5 H 0.134898 -0.021108 0.539013 0.059 Uiso 1 1 calc R U . . .
C6 C 0.1613(5) 0.0885(4) 0.5142(4) 0.0354(16) Uani 1 1 d . . . . .
C7 C -0.0464(5) 0.2072(4) 0.5359(4) 0.0350(16) Uani 1 1 d . . . . .
C8 C -0.0346(5) 0.1360(4) 0.5322(4) 0.0378(17) Uani 1 1 d . . . . .
C9 C -0.0917(6) 0.0755(4) 0.5776(5) 0.052(2) Uani 1 1 d . . . . .
H9 H -0.081790 0.029196 0.571852 0.062 Uiso 1 1 calc R U . . .
C10 C -0.1660(6) 0.0826(5) 0.6334(5) 0.058(2) Uani 1 1 d . . . . .
C11 C -0.1744(6) 0.1530(4) 0.6391(5) 0.050(2) Uani 1 1 d . . . . .
H11 H -0.222705 0.160110 0.674829 0.061 Uiso 1 1 calc R U . . .
C12 C -0.1146(5) 0.2123(4) 0.5944(4) 0.0363(17) Uani 1 1 d . . . . .
C13 C 0.0335(5) 0.2894(4) 0.6882(4) 0.0410(18) Uani 1 1 d . . . . .
C14 C -0.0633(6) 0.2693(4) 0.6932(4) 0.0434(19) Uani 1 1 d . . . . .
C15 C -0.1149(6) 0.2254(5) 0.7632(5) 0.051(2) Uani 1 1 d . . . . .
H15 H -0.180090 0.214253 0.766190 0.061 Uiso 1 1 calc R U . . .
C16 C -0.0729(8) 0.1985(5) 0.8273(5) 0.065(3) Uani 1 1 d . . . . .
C17 C 0.0215(7) 0.2227(5) 0.8217(5) 0.061(2) Uani 1 1 d . . . . .
H17 H 0.050308 0.207955 0.864899 0.074 Uiso 1 1 calc R U . . .
C18 C 0.0741(5) 0.2680(4) 0.7542(4) 0.0439(19) Uani 1 1 d . . . . .
C19 C 0.2920(5) 0.2279(4) 0.6623(4) 0.0416(18) Uani 1 1 d . . . . .
C20 C 0.2663(5) 0.2266(4) 0.7351(4) 0.0416(18) Uani 1 1 d . . . . .
C21 C 0.3011(6) 0.1698(5) 0.7946(4) 0.050(2) Uani 1 1 d . . . . .
H21 H 0.282610 0.170452 0.842154 0.060 Uiso 1 1 calc R U . . .
C22 C 0.3635(6) 0.1104(5) 0.7870(4) 0.053(2) Uani 1 1 d . . . . .
C23 C 0.3896(5) 0.1131(4) 0.7135(5) 0.047(2) Uani 1 1 d . . . . .
H23 H 0.430938 0.075639 0.705258 0.056 Uiso 1 1 calc R U . . .
C24 C 0.3554(5) 0.1697(4) 0.6536(4) 0.0375(17) Uani 1 1 d . . . . .
C25 C 0.2853(9) -0.1053(5) 0.6108(7) 0.088(4) Uani 1 1 d . . . . .
C26 C -0.2369(9) 0.0166(6) 0.6834(7) 0.096(4) Uani 1 1 d . . . . .
C27 C -0.1286(13) 0.1442(9) 0.9012(8) 0.138(3) Uani 1 1 d . U . . .
C28 C 0.3985(12) 0.0480(8) 0.8536(8) 0.125(3) Uani 1 1 d . U . . .
C29 C 0.3874(10) -0.1191(7) 0.5682(7) 0.112(4) Uani 1 1 d . U . . .
H29A H 0.403860 -0.172301 0.587855 0.167 Uiso 1 1 calc R U . . .
H29B H 0.436905 -0.090666 0.574917 0.167 Uiso 1 1 calc R U . . .
H29C H 0.383451 -0.102742 0.515796 0.167 Uiso 1 1 calc R U . . .
C30 C 0.2947(9) -0.1278(6) 0.6945(6) 0.095(4) Uani 1 1 d . U . . .
H30A H 0.231896 -0.123304 0.721679 0.143 Uiso 1 1 calc R U . . .
H30B H 0.340235 -0.094735 0.698837 0.143 Uiso 1 1 calc R U . . .
H30C H 0.317842 -0.179469 0.714610 0.143 Uiso 1 1 calc R U . . .
C31 C 0.2086(11) -0.1508(6) 0.6003(9) 0.141(6) Uani 1 1 d . U . . .
H31A H 0.145738 -0.141040 0.624124 0.212 Uiso 1 1 calc R U . . .
H31B H 0.224271 -0.204054 0.622301 0.212 Uiso 1 1 calc R U . . .
H31C H 0.206992 -0.136499 0.547863 0.212 Uiso 1 1 calc R U . . .
C32 C -0.2137(13) -0.0528(7) 0.6720(10) 0.180(7) Uani 1 1 d . U . . .
H32A H -0.160616 -0.078338 0.698401 0.271 Uiso 1 1 calc R U . . .
H32B H -0.194882 -0.041721 0.619539 0.271 Uiso 1 1 calc R U . . .
H32C H -0.270043 -0.085018 0.690414 0.271 Uiso 1 1 calc R U . . .
C33 C -0.2566(10) 0.0106(7) 0.7616(7) 0.115(5) Uani 1 1 d . U . . .
H33A H -0.293182 -0.034692 0.791761 0.173 Uiso 1 1 calc R U . . .
H33B H -0.293632 0.054242 0.764213 0.173 Uiso 1 1 calc R U . . .
H33C H -0.195671 0.008221 0.779891 0.173 Uiso 1 1 calc R U . . .
C34 C -0.3443(11) 0.0437(10) 0.6537(9) 0.172(7) Uani 1 1 d . U . . .
H34A H -0.352196 0.097741 0.639542 0.258 Uiso 1 1 calc R U . . .
H34B H -0.395831 0.018260 0.693169 0.258 Uiso 1 1 calc R U . . .
H34C H -0.346988 0.030876 0.611354 0.258 Uiso 1 1 calc R U . . .
C35 C -0.1256(11) 0.0670(8) 0.8971(7) 0.138(3) Uani 1 1 d . U . . .
H35A H -0.189414 0.044712 0.915083 0.207 Uiso 1 1 calc R U . . .
H35B H -0.079402 0.035003 0.927429 0.207 Uiso 1 1 calc R U . . .
H35C H -0.106171 0.071937 0.846148 0.207 Uiso 1 1 calc R U . . .
C36 C -0.0807(11) 0.1361(8) 0.9707(7) 0.138(3) Uani 1 1 d . U . . .
H36A H -0.060288 0.185157 0.965570 0.207 Uiso 1 1 calc R U . . .
H36B H -0.024864 0.102604 0.974078 0.207 Uiso 1 1 calc R U . . .
H36C H -0.127472 0.115525 1.015222 0.207 Uiso 1 1 calc R U . . .
C37 C -0.2239(11) 0.1715(8) 0.9187(7) 0.138(3) Uani 1 1 d . U . . .
H37A H -0.236532 0.162373 0.971026 0.207 Uiso 1 1 calc R U . . .
H37B H -0.271487 0.145420 0.906895 0.207 Uiso 1 1 calc R U . . .
H37C H -0.228095 0.225116 0.889918 0.207 Uiso 1 1 calc R U . . .
C38 C 0.3331(10) 0.0315(7) 0.9238(7) 0.126(3) Uani 1 1 d . U . . .
H38A H 0.267558 0.026091 0.916483 0.189 Uiso 1 1 calc R U . . .
H38B H 0.334870 0.072420 0.940486 0.189 Uiso 1 1 calc R U . . .
H38C H 0.353587 -0.014922 0.960687 0.189 Uiso 1 1 calc R U . . .
C39 C 0.4942(10) 0.0741(7) 0.8679(7) 0.126(3) Uani 1 1 d . U . . .
H39A H 0.486521 0.125769 0.864339 0.189 Uiso 1 1 calc R U . . .
H39B H 0.547448 0.070771 0.831104 0.189 Uiso 1 1 calc R U . . .
H39C H 0.507817 0.041936 0.916905 0.189 Uiso 1 1 calc R U . . .
C40 C 0.4316(10) -0.0230(7) 0.8398(7) 0.126(3) Uani 1 1 d . U . . .
H40A H 0.474187 -0.052200 0.875017 0.189 Uiso 1 1 calc R U . . .
H40B H 0.466050 -0.009215 0.789878 0.189 Uiso 1 1 calc R U . . .
H40C H 0.375558 -0.052806 0.845770 0.189 Uiso 1 1 calc R U . . .
C41 C 0.4477(5) 0.3003(4) 0.3606(4) 0.0350(16) Uani 1 1 d . . . . .
C42 C 0.4990(5) 0.3469(4) 0.3813(4) 0.0364(17) Uani 1 1 d . . . . .
C43 C 0.5882(5) 0.3784(4) 0.3391(5) 0.047(2) Uani 1 1 d . . . . .
H43 H 0.623486 0.407568 0.354807 0.056 Uiso 1 1 calc R U . . .
C44 C 0.6250(5) 0.3666(4) 0.2733(5) 0.0460(19) Uani 1 1 d . . . . .
C45 C 0.5759(5) 0.3167(4) 0.2557(4) 0.0464(19) Uani 1 1 d . . . . .
H45 H 0.601626 0.305901 0.213866 0.056 Uiso 1 1 calc R U . . .
C46 C 0.4888(5) 0.2820(4) 0.2988(4) 0.0379(17) Uani 1 1 d . . . . .
C47 C 0.2491(5) 0.2484(4) 0.2740(4) 0.0346(16) Uani 1 1 d . . . . .
C48 C 0.3407(5) 0.2357(4) 0.2362(4) 0.0347(16) Uani 1 1 d . . . . .
C49 C 0.3457(6) 0.2363(4) 0.1657(4) 0.047(2) Uani 1 1 d . . . . .
H49 H 0.406696 0.226869 0.142651 0.057 Uiso 1 1 calc R U . . .
C50 C 0.2688(6) 0.2496(5) 0.1258(5) 0.050(2) Uani 1 1 d . . . . .
C51 C 0.1780(6) 0.2648(5) 0.1630(5) 0.052(2) Uani 1 1 d . . . . .
H51 H 0.122603 0.273758 0.139539 0.062 Uiso 1 1 calc R U . . .
C52 C 0.1700(5) 0.2667(4) 0.2337(4) 0.0416(18) Uani 1 1 d . . . . .
C53 C 0.0935(5) 0.4131(4) 0.3075(4) 0.0325(15) Uani 1 1 d . . . . .
C54 C 0.0733(5) 0.3906(4) 0.2521(4) 0.0382(17) Uani 1 1 d . . . . .
C55 C 0.0670(5) 0.4418(4) 0.1809(4) 0.0429(18) Uani 1 1 d . . . . .
H55 H 0.055333 0.423982 0.145045 0.051 Uiso 1 1 calc R U . . .
C56 C 0.0778(6) 0.5201(5) 0.1605(4) 0.047(2) Uani 1 1 d . . . . .
C57 C 0.0912(5) 0.5435(4) 0.2170(4) 0.0400(18) Uani 1 1 d . . . . .
H57 H 0.094905 0.595271 0.206244 0.048 Uiso 1 1 calc R U . . .
C58 C 0.0993(5) 0.4920(4) 0.2894(4) 0.0321(15) Uani 1 1 d . . . . .
C59 C 0.2799(5) 0.4478(4) 0.4159(4) 0.0335(16) Uani 1 1 d . . . . .
C60 C 0.2383(5) 0.5154(4) 0.3690(4) 0.0321(16) Uani 1 1 d . . . . .
C61 C 0.2920(5) 0.5819(4) 0.3283(4) 0.0394(18) Uani 1 1 d . . . . .
H61 H 0.260108 0.625224 0.299397 0.047 Uiso 1 1 calc R U . . .
C62 C 0.3906(6) 0.5852(4) 0.3297(5) 0.052(2) Uani 1 1 d . . . . .
C63 C 0.4339(5) 0.5187(4) 0.3741(5) 0.0454(19) Uani 1 1 d . . . . .
H63 H 0.500141 0.518615 0.377566 0.055 Uiso 1 1 calc R U . . .
C64 C 0.3811(5) 0.4524(4) 0.4135(4) 0.0357(16) Uani 1 1 d . . . . .
C65 C 0.7179(9) 0.4067(8) 0.2220(8) 0.113(2) Uani 1 1 d . U . . .
C66 C 0.2763(12) 0.2508(10) 0.0473(7) 0.122(2) Uani 1 1 d . U . . .
C67 C 0.0701(16) 0.5751(11) 0.0848(9) 0.160(3) Uani 1 1 d . U . . .
C68 C 0.4492(11) 0.6560(8) 0.2876(9) 0.132(3) Uani 1 1 d . U . . .
C69 C 0.7660(9) 0.4530(7) 0.2511(7) 0.114(2) Uani 1 1 d . U . . .
H69A H 0.718167 0.484715 0.266982 0.171 Uiso 1 1 calc R U . . .
H69B H 0.814547 0.484356 0.212554 0.171 Uiso 1 1 calc R U . . .
H69C H 0.796895 0.420276 0.292872 0.171 Uiso 1 1 calc R U . . .
C70 C 0.6889(9) 0.4635(7) 0.1456(7) 0.115(2) Uani 1 1 d . U . . .
H70A H 0.637477 0.496770 0.154658 0.172 Uiso 1 1 calc R U . . .
H70B H 0.666506 0.435418 0.119853 0.172 Uiso 1 1 calc R U . . .
H70C H 0.744801 0.492977 0.115452 0.172 Uiso 1 1 calc R U . . .
C71 C 0.7881(8) 0.3521(7) 0.2019(7) 0.114(2) Uani 1 1 d . U . . .
H71A H 0.843553 0.379247 0.168153 0.170 Uiso 1 1 calc R U . . .
H71B H 0.756229 0.326517 0.178230 0.170 Uiso 1 1 calc R U . . .
H71C H 0.809618 0.315312 0.246402 0.170 Uiso 1 1 calc R U . . .
C72 C 0.2744(11) 0.3311(9) -0.0092(7) 0.123(2) Uani 1 1 d . U . . .
H72A H 0.214370 0.355642 0.001934 0.184 Uiso 1 1 calc R U . . .
H72B H 0.278821 0.330466 -0.058375 0.184 Uiso 1 1 calc R U . . .
H72C H 0.328831 0.358405 -0.007373 0.184 Uiso 1 1 calc R U . . .
C73 C 0.3658(10) 0.2057(9) 0.0292(7) 0.123(2) Uani 1 1 d . U . . .
H73A H 0.367336 0.206004 -0.020034 0.185 Uiso 1 1 calc R U . . .
H73B H 0.361959 0.154243 0.065095 0.185 Uiso 1 1 calc R U . . .
H73C H 0.424193 0.228654 0.031135 0.185 Uiso 1 1 calc R U . . .
C74 C 0.1906(10) 0.2137(9) 0.0368(7) 0.122(2) Uani 1 1 d . U . . .
H74A H 0.130696 0.234779 0.053586 0.183 Uiso 1 1 calc R U . . .
H74B H 0.192626 0.159901 0.065426 0.183 Uiso 1 1 calc R U . . .
H74C H 0.193713 0.222698 -0.015157 0.183 Uiso 1 1 calc R U . . .
C75 C 0.0942(13) 0.6521(9) 0.0664(8) 0.161(3) Uani 1 1 d . U . . .
H75A H 0.155764 0.653900 0.082078 0.241 Uiso 1 1 calc R U . . .
H75B H 0.098924 0.679360 0.013293 0.241 Uiso 1 1 calc R U . . .
H75C H 0.044115 0.674928 0.091416 0.241 Uiso 1 1 calc R U . . .
C76 C 0.1410(13) 0.5549(9) 0.0264(8) 0.161(3) Uani 1 1 d . U . . .
H76A H 0.131290 0.503069 0.033469 0.241 Uiso 1 1 calc R U . . .
H76B H 0.129111 0.587962 -0.022813 0.241 Uiso 1 1 calc R U . . .
H76C H 0.207110 0.560956 0.032043 0.241 Uiso 1 1 calc R U . . .
C77 C -0.0230(13) 0.5689(9) 0.0622(8) 0.161(3) Uani 1 1 d . U . . .
H77A H -0.036834 0.516281 0.075448 0.242 Uiso 1 1 calc R U . . .
H77B H -0.074166 0.590990 0.087158 0.242 Uiso 1 1 calc R U . . .
H77C H -0.019358 0.595422 0.009036 0.242 Uiso 1 1 calc R U . . .
C78 C 0.5467(10) 0.6429(7) 0.2486(8) 0.132(3) Uani 1 1 d . U . . .
H78A H 0.569368 0.689572 0.208885 0.198 Uiso 1 1 calc R U . . .
H78B H 0.540764 0.605237 0.228308 0.198 Uiso 1 1 calc R U . . .
H78C H 0.592649 0.625310 0.283644 0.198 Uiso 1 1 calc R U . . .
C79 C 0.3996(10) 0.7126(7) 0.2196(8) 0.133(3) Uani 1 1 d . U . . .
H79A H 0.332186 0.720514 0.236662 0.199 Uiso 1 1 calc R U . . .
H79B H 0.403249 0.691352 0.182130 0.199 Uiso 1 1 calc R U . . .
H79C H 0.433048 0.760323 0.198600 0.199 Uiso 1 1 calc R U . . .
C80 C 0.4548(10) 0.6954(7) 0.3394(8) 0.132(3) Uani 1 1 d . U . . .
H80A H 0.502277 0.670025 0.371748 0.198 Uiso 1 1 calc R U . . .
H80B H 0.391843 0.694127 0.368895 0.198 Uiso 1 1 calc R U . . .
H80C H 0.473692 0.747246 0.310808 0.198 Uiso 1 1 calc R U . . .
C81 C -0.1339(5) 0.4708(4) 0.4442(4) 0.0411(18) Uani 1 1 d . . . . .
C82 C -0.2321(6) 0.5011(5) 0.4254(6) 0.068(3) Uani 1 1 d . . . . .
H82A H -0.281595 0.468007 0.461117 0.101 Uiso 1 1 calc R U . . .
H82B H -0.237489 0.503890 0.376197 0.101 Uiso 1 1 calc R U . . .
H82C H -0.240783 0.551007 0.426654 0.101 Uiso 1 1 calc R U . . .

loop_
_atom_site_aniso_label
_atom_site_aniso_U_11
_atom_site_aniso_U_22
_atom_site_aniso_U_33
_atom_site_aniso_U_23
_atom_site_aniso_U_13
_atom_site_aniso_U_12
Bi1 0.03257(17) 0.02780(15) 0.03441(16) -0.01236(11) -0.00144(11) -0.00049(11)
Ni1 0.0299(5) 0.0331(5) 0.0347(5) -0.0115(4) -0.0022(4) -0.0024(4)
Ni2 0.0301(5) 0.0274(4) 0.0385(5) -0.0138(4) -0.0009(4) 0.0002(4)
S1 0.0329(10) 0.0448(11) 0.0444(11) -0.0166(9) -0.0064(8) 0.0002(8)
S2 0.0309(9) 0.0297(9) 0.0456(11) -0.0194(8) -0.0021(8) 0.0002(7)
S3 0.0393(10) 0.0272(9) 0.0449(11) -0.0157(8) 0.0031(8) 0.0002(8)
S4 0.0606(14) 0.0569(13) 0.0462(12) -0.0246(10) -0.0077(10) 0.0008(11)
S5 0.0339(10) 0.0434(10) 0.0401(10) -0.0172(9) -0.0057(8) -0.0026(8)
S6 0.0370(10) 0.0412(10) 0.0521(12) -0.0232(9) -0.0062(9) 0.0054(8)
S7 0.0419(8) 0.0412(8) 0.0513(7) -0.0231(7) -0.0068(6) -0.0003(6)
S8 0.0346(9) 0.0256(8) 0.0352(9) -0.0118(7) -0.0016(7) -0.0023(7)
O1 0.031(3) 0.022(2) 0.037(3) -0.008(2) -0.005(2) 0.0010(19)
O2 0.036(3) 0.026(2) 0.040(3) -0.015(2) 0.004(2) -0.002(2)
O3 0.043(3) 0.053(3) 0.028(3) -0.013(2) 0.005(2) -0.007(2)
O4 0.040(3) 0.044(3) 0.030(3) -0.012(2) -0.003(2) 0.001(2)
O5 0.033(3) 0.058(3) 0.043(3) -0.027(3) 0.004(2) -0.014(2)
O6 0.031(3) 0.050(3) 0.040(3) -0.020(2) 0.000(2) -0.002(2)
O7 0.044(3) 0.029(2) 0.032(3) -0.012(2) 0.002(2) 0.000(2)
O8 0.033(3) 0.030(3) 0.043(3) -0.010(2) -0.002(2) -0.003(2)
O9 0.047(3) 0.044(3) 0.053(3) -0.031(3) -0.015(3) 0.013(2)
O10 0.038(3) 0.037(3) 0.052(3) -0.024(2) -0.012(2) -0.003(2)
C1 0.034(4) 0.035(4) 0.032(4) -0.015(3) -0.005(3) 0.006(3)
C2 0.041(4) 0.037(4) 0.055(5) -0.023(4) -0.011(4) -0.001(3)
C3 0.051(5) 0.045(5) 0.060(5) -0.017(4) -0.020(4) 0.008(4)
C4 0.078(6) 0.030(4) 0.076(6) -0.020(4) -0.029(5) 0.011(4)
C5 0.050(5) 0.033(4) 0.068(6) -0.018(4) -0.017(4) 0.001(4)
C6 0.028(4) 0.035(4) 0.046(4) -0.021(3) -0.005(3) 0.005(3)
C7 0.028(4) 0.033(4) 0.040(4) -0.011(3) 0.000(3) -0.004(3)
C8 0.035(4) 0.029(4) 0.050(5) -0.018(3) 0.000(3) -0.001(3)
C9 0.062(5) 0.033(4) 0.063(6) -0.023(4) 0.003(4) -0.010(4)
C10 0.053(5) 0.042(5) 0.075(6) -0.025(5) 0.015(5) -0.016(4)
C11 0.050(5) 0.036(4) 0.062(5) -0.024(4) 0.021(4) -0.012(4)
C12 0.036(4) 0.027(4) 0.044(4) -0.016(3) 0.007(3) -0.004(3)
C13 0.044(5) 0.036(4) 0.040(4) -0.012(3) -0.001(3) 0.003(3)
C14 0.049(5) 0.028(4) 0.048(5) -0.012(3) -0.001(4) 0.001(3)
C15 0.043(5) 0.053(5) 0.051(5) -0.017(4) 0.002(4) -0.003(4)
C16 0.083(7) 0.046(5) 0.050(6) -0.008(4) 0.013(5) -0.002(5)
C17 0.070(6) 0.077(6) 0.032(4) -0.018(4) -0.001(4) 0.007(5)
C18 0.043(4) 0.045(4) 0.044(5) -0.019(4) -0.006(4) 0.010(4)
C19 0.041(4) 0.036(4) 0.042(5) -0.008(3) -0.007(4) -0.008(3)
C20 0.038(4) 0.047(4) 0.036(4) -0.012(4) -0.005(3) -0.004(3)
C21 0.056(5) 0.060(5) 0.034(4) -0.019(4) 0.000(4) -0.009(4)
C22 0.056(5) 0.056(5) 0.038(5) -0.008(4) -0.004(4) -0.014(4)
C23 0.042(4) 0.031(4) 0.063(5) -0.013(4) -0.004(4) -0.005(3)
C24 0.037(4) 0.043(4) 0.034(4) -0.015(3) -0.007(3) -0.006(3)
C25 0.113(9) 0.040(5) 0.118(10) -0.022(6) -0.067(8) 0.024(6)
C26 0.104(9) 0.053(6) 0.115(10) -0.043(6) 0.070(7) -0.036(6)
C27 0.169(6) 0.120(5) 0.084(4) -0.012(4) 0.040(4) -0.038(5)
C28 0.136(5) 0.103(4) 0.089(4) 0.017(4) -0.027(4) 0.013(4)
C29 0.131(10) 0.074(7) 0.134(10) -0.042(7) -0.043(8) 0.047(7)
C30 0.116(9) 0.054(6) 0.099(8) -0.007(6) -0.030(7) 0.010(6)
C31 0.189(13) 0.041(6) 0.203(13) -0.026(7) -0.104(11) -0.004(7)
C32 0.216(14) 0.087(9) 0.220(14) -0.086(10) 0.125(11) -0.084(9)
C33 0.133(10) 0.094(8) 0.100(9) -0.026(7) 0.029(8) -0.063(8)
C34 0.120(11) 0.188(14) 0.175(14) -0.027(11) 0.001(10) -0.091(10)
C35 0.169(6) 0.120(5) 0.084(4) -0.012(4) 0.040(4) -0.038(5)
C36 0.169(6) 0.120(5) 0.084(4) -0.011(4) 0.039(4) -0.039(5)
C37 0.169(6) 0.120(5) 0.084(4) -0.011(4) 0.040(4) -0.038(5)
C38 0.136(5) 0.103(5) 0.089(4) 0.018(4) -0.026(4) 0.013(4)
C39 0.136(5) 0.103(5) 0.090(4) 0.018(4) -0.027(4) 0.012(4)
C40 0.136(5) 0.103(5) 0.090(4) 0.017(4) -0.027(4) 0.013(4)
C41 0.024(4) 0.040(4) 0.039(4) -0.015(3) -0.002(3) 0.002(3)
C42 0.023(4) 0.043(4) 0.039(4) -0.014(3) 0.000(3) 0.003(3)
C43 0.034(4) 0.044(4) 0.058(5) -0.015(4) -0.004(4) -0.007(3)
C44 0.032(4) 0.050(5) 0.057(5) -0.024(4) 0.003(4) -0.008(4)
C45 0.034(4) 0.052(5) 0.050(5) -0.020(4) 0.003(4) 0.003(4)
C46 0.035(4) 0.034(4) 0.042(4) -0.011(3) -0.006(3) -0.002(3)
C47 0.040(4) 0.029(4) 0.037(4) -0.016(3) -0.004(3) 0.001(3)
C48 0.037(4) 0.033(4) 0.032(4) -0.014(3) 0.002(3) 0.005(3)
C49 0.055(5) 0.042(4) 0.044(5) -0.021(4) 0.001(4) 0.007(4)
C50 0.061(5) 0.048(5) 0.049(5) -0.026(4) -0.012(4) 0.007(4)
C51 0.047(5) 0.051(5) 0.064(6) -0.028(4) -0.021(4) 0.012(4)
C52 0.035(4) 0.040(4) 0.055(5) -0.023(4) -0.008(4) 0.000(3)
C53 0.033(4) 0.031(4) 0.033(4) -0.013(3) 0.000(3) 0.000(3)
C54 0.038(4) 0.031(4) 0.048(5) -0.016(3) -0.010(3) 0.001(3)
C55 0.049(5) 0.046(4) 0.040(4) -0.023(4) -0.008(4) 0.005(4)
C56 0.050(5) 0.054(5) 0.034(4) -0.015(4) -0.006(4) 0.006(4)
C57 0.046(4) 0.029(4) 0.041(4) -0.008(3) -0.011(4) 0.000(3)
C58 0.028(4) 0.035(4) 0.035(4) -0.016(3) -0.002(3) -0.004(3)
C59 0.038(4) 0.031(4) 0.034(4) -0.019(3) 0.004(3) -0.006(3)
C60 0.030(4) 0.029(4) 0.043(4) -0.023(3) -0.001(3) -0.001(3)
C61 0.039(4) 0.028(4) 0.046(4) -0.012(3) 0.007(3) -0.005(3)
C62 0.039(5) 0.039(4) 0.071(6) -0.019(4) 0.006(4) -0.011(4)
C63 0.034(4) 0.035(4) 0.069(6) -0.023(4) -0.003(4) -0.007(3)
C64 0.034(4) 0.036(4) 0.042(4) -0.018(3) -0.009(3) -0.001(3)
C65 0.092(4) 0.114(5) 0.117(5) -0.043(4) 0.046(4) -0.047(4)
C66 0.148(6) 0.161(6) 0.080(4) -0.072(4) -0.027(4) 0.026(5)
C67 0.225(7) 0.147(6) 0.077(4) 0.003(4) -0.040(5) -0.027(6)
C68 0.130(5) 0.088(4) 0.146(6) -0.011(4) 0.004(5) -0.059(4)
C69 0.093(4) 0.115(5) 0.118(5) -0.043(4) 0.046(4) -0.048(4)
C70 0.093(4) 0.115(5) 0.118(5) -0.042(4) 0.046(4) -0.046(4)
C71 0.092(4) 0.114(5) 0.118(5) -0.043(4) 0.046(4) -0.046(4)
C72 0.148(6) 0.161(6) 0.080(4) -0.071(4) -0.027(4) 0.025(5)
C73 0.148(6) 0.162(6) 0.081(4) -0.071(4) -0.027(4) 0.026(5)
C74 0.148(6) 0.162(6) 0.080(4) -0.072(4) -0.027(4) 0.025(5)
C75 0.226(7) 0.147(6) 0.077(4) 0.003(5) -0.040(5) -0.027(6)
C76 0.226(7) 0.147(6) 0.077(4) 0.003(5) -0.039(5) -0.027(6)
C77 0.225(7) 0.148(6) 0.078(4) 0.004(5) -0.040(5) -0.027(6)
C78 0.130(5) 0.089(4) 0.146(6) -0.011(4) 0.005(5) -0.058(4)
C79 0.130(5) 0.089(4) 0.146(6) -0.010(4) 0.004(5) -0.058(4)
C80 0.131(5) 0.089(4) 0.146(6) -0.011(4) 0.004(5) -0.059(4)
C81 0.042(4) 0.030(4) 0.046(5) -0.010(3) -0.003(4) 0.000(3)
C82 0.044(5) 0.076(6) 0.102(8) -0.049(6) -0.040(5) 0.031(5)

loop_
_atom_type_symbol
_atom_type_description
_atom_type_scat_dispersion_real
_atom_type_scat_dispersion_imag
_atom_type_scat_source
C C 0.0033 0.0016 'International Tables Vol C Tables 4.2.6.8 and 6.1.1.4'
H H 0.0000 0.0000 'International Tables Vol C Tables 4.2.6.8 and 6.1.1.4'
Bi Bi -4.1077 10.2566 'International Tables Vol C Tables 4.2.6.8 and 6.1.1.4'
Ni Ni 0.3393 1.1124 'International Tables Vol C Tables 4.2.6.8 and 6.1.1.4'
O O 0.0106 0.0060 'International Tables Vol C Tables 4.2.6.8 and 6.1.1.4'
S S 0.1246 0.1234 'International Tables Vol C Tables 4.2.6.8 and 6.1.1.4'

loop_
_geom_angle_atom_site_label_1
_geom_angle_atom_site_label_2
_geom_angle_atom_site_label_3
_geom_angle
_geom_angle_site_symmetry_1
_geom_angle_site_symmetry_3
_geom_angle_publ_flag
O7 Bi1 O9 81.13(17) . . ?
O7 Bi1 O2 65.09(16) . . ?
O9 Bi1 O2 80.02(16) . . ?
O7 Bi1 O8 67.74(16) . . ?
O9 Bi1 O8 143.82(17) . . ?
O2 Bi1 O8 101.85(15) . . ?
O7 Bi1 O10 124.58(16) . . ?
O9 Bi1 O10 51.99(15) . . ?
O2 Bi1 O10 122.24(15) . . ?
O8 Bi1 O10 135.65(15) . . ?
O7 Bi1 O3 131.35(15) . . ?
O9 Bi1 O3 138.26(17) . . ?
O2 Bi1 O3 90.86(16) . . ?
O8 Bi1 O3 77.87(15) . . ?
O10 Bi1 O3 104.07(15) . . ?
O7 Bi1 S8 69.76(12) . . ?
O9 Bi1 S8 80.99(14) . . ?
O2 Bi1 S8 133.03(12) . . ?
O8 Bi1 S8 71.48(11) . . ?
O10 Bi1 S8 74.70(12) . . ?
O3 Bi1 S8 130.05(11) . . ?
O7 Bi1 C81 104.2(2) . . ?
O9 Bi1 C81 26.51(19) . . ?
O2 Bi1 C81 101.45(19) . . ?
O8 Bi1 C81 148.65(17) . . ?
O10 Bi1 C81 25.51(17) . . ?
O3 Bi1 C81 122.38(19) . . ?
S8 Bi1 C81 77.31(15) . . ?
O4 Ni1 O8 88.51(19) . . ?
O4 Ni1 O5 171.6(2) . . ?
O8 Ni1 O5 99.9(2) . . ?
O4 Ni1 O1 98.86(19) . . ?
O8 Ni1 O1 96.74(17) . . ?
O5 Ni1 O1 80.15(18) . . ?
O4 Ni1 S1 84.04(14) . . ?
O8 Ni1 S1 172.22(15) . . ?
O5 Ni1 S1 87.54(15) . . ?
O1 Ni1 S1 86.64(13) . . ?
O4 Ni1 S5 101.06(15) . . ?
O8 Ni1 S5 83.77(13) . . ?
O5 Ni1 S5 80.15(14) . . ?
O1 Ni1 S5 160.09(14) . . ?
S1 Ni1 S5 95.44(7) . . ?
O6 Ni2 O7 97.8(2) . . ?
O6 Ni2 O2 166.14(19) . . ?
O7 Ni2 O2 76.94(18) . . ?
O6 Ni2 O1 83.59(18) . . ?
O7 Ni2 O1 103.10(18) . . ?
O2 Ni2 O1 85.14(18) . . ?
O6 Ni2 S2 101.62(15) . . ?
O7 Ni2 S2 159.97(14) . . ?
O2 Ni2 S2 85.20(13) . . ?
O1 Ni2 S2 84.09(12) . . ?
O6 Ni2 S7 77.98(15) . . ?
O7 Ni2 S7 79.16(14) . . ?
O2 Ni2 S7 113.02(14) . . ?
O1 Ni2 S7 161.56(13) . . ?
S2 Ni2 S7 99.99(7) . . ?
C24 S1 C2 103.3(4) . . ?
C24 S1 Ni1 96.7(2) . . ?
C2 S1 Ni1 94.0(3) . . ?
C6 S2 C8 103.0(3) . . ?
C6 S2 Ni2 95.1(2) . . ?
C8 S2 Ni2 95.4(2) . . ?
C14 S3 C12 101.0(3) . . ?
C20 S4 C18 100.5(4) . . ?
C42 S5 C64 98.3(3) . . ?
C42 S5 Ni1 97.4(2) . . ?
C64 S5 Ni1 94.3(2) . . ?
C48 S6 C46 108.9(3) . . ?
C52 S7 C54 99.5(3) . . ?
C52 S7 Ni2 94.9(3) . . ?
C54 S7 Ni2 94.2(2) . . ?
C58 S8 C60 104.8(3) . . ?
C58 S8 Bi1 95.7(2) . . ?
C60 S8 Bi1 99.5(2) . . ?
C1 O1 Ni1 115.6(4) . . ?
C1 O1 Ni2 113.0(4) . . ?
Ni1 O1 Ni2 123.0(2) . . ?
C7 O2 Ni2 119.2(4) . . ?
C7 O2 Bi1 135.2(4) . . ?
Ni2 O2 Bi1 102.64(18) . . ?
C13 O3 Bi1 134.2(4) . . ?
C19 O4 Ni1 119.9(5) . . ?
C41 O5 Ni1 123.9(4) . . ?
C47 O6 Ni2 127.7(4) . . ?
C53 O7 Ni2 124.9(4) . . ?
C53 O7 Bi1 122.0(4) . . ?
Ni2 O7 Bi1 106.40(19) . . ?
C59 O8 Ni1 118.4(4) . . ?
C59 O8 Bi1 120.8(4) . . ?
Ni1 O8 Bi1 120.65(19) . . ?
C81 O9 Bi1 100.3(4) . . ?
C81 O10 Bi1 88.5(4) . . ?
O1 C1 C2 123.3(6) . . ?
O1 C1 C6 122.6(6) . . ?
C2 C1 C6 114.2(6) . . ?
C3 C2 C1 122.4(7) . . ?
C3 C2 S1 117.3(6) . . ?
C1 C2 S1 120.1(5) . . ?
C2 C3 C4 122.1(7) . . ?
C3 C4 C5 116.5(7) . . ?
C3 C4 C25 120.5(8) . . ?
C5 C4 C25 122.9(8) . . ?
C6 C5 C4 120.7(7) . . ?
C5 C6 C1 123.9(7) . . ?
C5 C6 S2 117.7(6) . . ?
C1 C6 S2 118.4(5) . . ?
O2 C7 C8 121.3(6) . . ?
O2 C7 C12 122.8(6) . . ?
C8 C7 C12 115.9(6) . . ?
C9 C8 C7 123.3(7) . . ?
C9 C8 S2 118.0(6) . . ?
C7 C8 S2 118.7(5) . . ?
C8 C9 C10 120.4(7) . . ?
C11 C10 C9 116.0(7) . . ?
C11 C10 C26 121.8(7) . . ?
C9 C10 C26 122.2(7) . . ?
C12 C11 C10 122.7(7) . . ?
C11 C12 C7 121.3(6) . . ?
C11 C12 S3 119.8(5) . . ?
C7 C12 S3 119.0(5) . . ?
O3 C13 C18 121.6(7) . . ?
O3 C13 C14 120.0(7) . . ?
C18 C13 C14 118.5(7) . . ?
C13 C14 C15 119.4(7) . . ?
C13 C14 S3 121.0(6) . . ?
C15 C14 S3 119.5(6) . . ?
C16 C15 C14 122.5(8) . . ?
C15 C16 C17 116.8(8) . . ?
C15 C16 C27 120.8(11) . . ?
C17 C16 C27 122.4(11) . . ?
C18 C17 C16 122.4(8) . . ?
C17 C18 C13 120.0(8) . . ?
C17 C18 S4 119.2(6) . . ?
C13 C18 S4 120.8(6) . . ?
O4 C19 C20 121.5(7) . . ?
O4 C19 C24 121.5(7) . . ?
C20 C19 C24 117.0(7) . . ?
C21 C20 C19 120.5(7) . . ?
C21 C20 S4 118.0(6) . . ?
C19 C20 S4 121.5(6) . . ?
C20 C21 C22 123.2(7) . . ?
C23 C22 C21 115.6(7) . . ?
C23 C22 C28 122.6(10) . . ?
C21 C22 C28 121.8(9) . . ?
C24 C23 C22 121.7(7) . . ?
C23 C24 C19 122.0(7) . . ?
C23 C24 S1 120.2(6) . . ?
C19 C24 S1 117.7(5) . . ?
C31 C25 C30 112.2(11) . . ?
C31 C25 C4 111.5(8) . . ?
C30 C25 C4 106.9(9) . . ?
C31 C25 C29 108.8(11) . . ?
C30 C25 C29 108.7(9) . . ?
C4 C25 C29 108.6(10) . . ?
C32 C26 C33 116.5(12) . . ?
C32 C26 C10 113.7(9) . . ?
C33 C26 C10 112.2(9) . . ?
C32 C26 C34 104.6(13) . . ?
C33 C26 C34 103.2(10) . . ?
C10 C26 C34 105.1(10) . . ?
C37 C27 C35 114.8(15) . . ?
C37 C27 C16 112.8(13) . . ?
C35 C27 C16 107.2(12) . . ?
C37 C27 C36 101.7(13) . . ?
C35 C27 C36 107.3(14) . . ?
C16 C27 C36 113.0(13) . . ?
C38 C28 C40 112.3(12) . . ?
C38 C28 C22 114.9(12) . . ?
C40 C28 C22 113.6(12) . . ?
C38 C28 C39 104.1(13) . . ?
C40 C28 C39 102.2(12) . . ?
C22 C28 C39 108.5(11) . . ?
O5 C41 C42 119.2(6) . . ?
O5 C41 C46 121.6(6) . . ?
C42 C41 C46 119.2(6) . . ?
C41 C42 C43 120.4(7) . . ?
C41 C42 S5 118.7(5) . . ?
C43 C42 S5 120.9(6) . . ?
C42 C43 C44 120.8(7) . . ?
C45 C44 C43 118.0(7) . . ?
C45 C44 C65 120.3(9) . . ?
C43 C44 C65 121.7(8) . . ?
C44 C45 C46 122.0(7) . . ?
C45 C46 C41 119.2(7) . . ?
C45 C46 S6 118.8(6) . . ?
C41 C46 S6 121.2(5) . . ?
O6 C47 C52 120.6(6) . . ?
O6 C47 C48 122.7(6) . . ?
C52 C47 C48 116.7(7) . . ?
C49 C48 C47 119.1(7) . . ?
C49 C48 S6 119.2(5) . . ?
C47 C48 S6 120.9(5) . . ?
C48 C49 C50 125.9(7) . . ?
C49 C50 C51 114.7(7) . . ?
C49 C50 C66 124.9(9) . . ?
C51 C50 C66 120.3(9) . . ?
C52 C51 C50 121.4(7) . . ?
C51 C52 C47 121.9(7) . . ?
C51 C52 S7 120.3(6) . . ?
C47 C52 S7 117.7(6) . . ?
O7 C53 C54 123.2(6) . . ?
O7 C53 C58 119.7(6) . . ?
C54 C53 C58 117.1(6) . . ?
C55 C54 C53 121.9(7) . . ?
C55 C54 S7 120.9(6) . . ?
C53 C54 S7 117.1(5) . . ?
C54 C55 C56 121.9(7) . . ?
C57 C56 C55 116.4(7) . . ?
C57 C56 C67 121.3(11) . . ?
C55 C56 C67 122.2(10) . . ?
C56 C57 C58 122.2(7) . . ?
C57 C58 C53 120.2(6) . . ?
C57 C58 S8 121.0(5) . . ?
C53 C58 S8 118.7(5) . . ?
O8 C59 C64 122.5(6) . . ?
O8 C59 C60 124.1(6) . . ?
C64 C59 C60 113.4(6) . . ?
C61 C60 C59 122.8(6) . . ?
C61 C60 S8 115.0(5) . . ?
C59 C60 S8 122.1(5) . . ?
C62 C61 C60 122.1(7) . . ?
C61 C62 C63 116.2(7) . . ?
C61 C62 C68 123.0(9) . . ?
C63 C62 C68 120.8(9) . . ?
C64 C63 C62 121.8(7) . . ?
C63 C64 C59 123.6(6) . . ?
C63 C64 S5 117.6(5) . . ?
C59 C64 S5 118.8(5) . . ?
C69 C65 C71 111.5(12) . . ?
C69 C65 C44 113.9(10) . . ?
C71 C65 C44 111.7(10) . . ?
C69 C65 C70 105.5(11) . . ?
C71 C65 C70 104.7(11) . . ?
C44 C65 C70 108.8(10) . . ?
C72 C66 C74 104.2(12) . . ?
C72 C66 C50 110.9(11) . . ?
C74 C66 C50 112.8(12) . . ?
C72 C66 C73 112.5(13) . . ?
C74 C66 C73 104.7(12) . . ?
C50 C66 C73 111.4(11) . . ?
C75 C67 C77 111.8(17) . . ?
C75 C67 C56 118.3(15) . . ?
C77 C67 C56 111.5(15) . . ?
C75 C67 C76 101.9(16) . . ?
C77 C67 C76 100.3(15) . . ?
C56 C67 C76 111.1(15) . . ?
C80 C68 C78 113.7(13) . . ?
C80 C68 C62 108.4(12) . . ?
C78 C68 C62 113.8(12) . . ?
C80 C68 C79 107.9(13) . . ?
C78 C68 C79 101.3(13) . . ?
C62 C68 C79 111.6(11) . . ?
O10 C81 O9 119.1(7) . . ?
O10 C81 C82 122.4(7) . . ?
O9 C81 C82 118.4(7) . . ?
O10 C81 Bi1 66.0(4) . . ?
O9 C81 Bi1 53.2(3) . . ?
C82 C81 Bi1 170.1(6) . . ?

loop_
_geom_bond_atom_site_label_1
_geom_bond_atom_site_label_2
_geom_bond_distance
_geom_bond_site_symmetry_2
_geom_bond_publ_flag
Bi1 O7 2.284(4) . ?
Bi1 O9 2.316(5) . ?
Bi1 O2 2.382(4) . ?
Bi1 O8 2.549(4) . ?
Bi1 O10 2.601(5) . ?
Bi1 O3 2.699(5) . ?
Bi1 S8 2.8078(17) . ?
Bi1 C81 2.845(7) . ?
Ni1 O4 2.030(5) . ?
Ni1 O8 2.048(4) . ?
Ni1 O5 2.059(5) . ?
Ni1 O1 2.064(4) . ?
Ni1 S1 2.382(2) . ?
Ni1 S5 2.446(2) . ?
Ni2 O6 2.013(5) . ?
Ni2 O7 2.015(4) . ?
Ni2 O2 2.023(4) . ?
Ni2 O1 2.127(4) . ?
Ni2 S2 2.3635(19) . ?
Ni2 S7 2.608(2) . ?
S1 C24 1.776(7) . ?
S1 C2 1.780(7) . ?
S2 C6 1.786(7) . ?
S2 C8 1.801(7) . ?
S3 C14 1.782(8) . ?
S3 C12 1.798(7) . ?
S4 C20 1.769(8) . ?
S4 C18 1.778(8) . ?
S5 C42 1.774(7) . ?
S5 C64 1.792(7) . ?
S6 C48 1.772(7) . ?
S6 C46 1.793(7) . ?
S7 C52 1.794(8) . ?
S7 C54 1.807(7) . ?
S8 C58 1.765(7) . ?
S8 C60 1.803(7) . ?
O1 C1 1.326(7) . ?
O2 C7 1.339(8) . ?
O3 C13 1.344(8) . ?
O4 C19 1.333(8) . ?
O5 C41 1.331(8) . ?
O6 C47 1.322(8) . ?
O7 C53 1.326(8) . ?
O8 C59 1.318(8) . ?
O9 C81 1.291(8) . ?
O10 C81 1.226(8) . ?
C1 C2 1.406(10) . ?
C1 C6 1.412(9) . ?
C2 C3 1.387(10) . ?
C3 C4 1.388(11) . ?
C4 C5 1.409(11) . ?
C4 C25 1.555(11) . ?
C5 C6 1.372(10) . ?
C7 C8 1.384(9) . ?
C7 C12 1.391(9) . ?
C8 C9 1.362(10) . ?
C9 C10 1.415(11) . ?
C10 C11 1.384(10) . ?
C10 C26 1.554(11) . ?
C11 C12 1.365(10) . ?
C13 C18 1.397(10) . ?
C13 C14 1.398(10) . ?
C14 C15 1.404(10) . ?
C15 C16 1.370(12) . ?
C16 C17 1.392(13) . ?
C16 C27 1.533(15) . ?
C17 C18 1.385(11) . ?
C19 C20 1.405(10) . ?
C19 C24 1.409(10) . ?
C20 C21 1.377(10) . ?
C21 C22 1.413(12) . ?
C22 C23 1.408(11) . ?
C22 C28 1.509(14) . ?
C23 C24 1.375(10) . ?
C25 C31 1.506(15) . ?
C25 C30 1.552(15) . ?
C25 C29 1.580(16) . ?
C26 C32 1.432(15) . ?
C26 C33 1.474(15) . ?
C26 C34 1.660(19) . ?
C27 C37 1.421(19) . ?
C27 C35 1.504(19) . ?
C27 C36 1.56(2) . ?
C28 C38 1.452(17) . ?
C28 C40 1.506(19) . ?
C28 C39 1.552(18) . ?
C41 C42 1.388(10) . ?
C41 C46 1.411(10) . ?
C42 C43 1.400(10) . ?
C43 C44 1.403(11) . ?
C44 C45 1.383(11) . ?
C44 C65 1.541(13) . ?
C45 C46 1.398(10) . ?
C47 C52 1.401(10) . ?
C47 C48 1.416(9) . ?
C48 C49 1.369(10) . ?
C49 C50 1.375(11) . ?
C50 C51 1.417(11) . ?
C50 C66 1.517(14) . ?
C51 C52 1.386(11) . ?
C53 C54 1.386(10) . ?
C53 C58 1.409(9) . ?
C54 C55 1.372(10) . ?
C55 C56 1.401(11) . ?
C56 C57 1.387(10) . ?
C56 C67 1.464(16) . ?
C57 C58 1.396(9) . ?
C59 C64 1.402(9) . ?
C59 C60 1.409(9) . ?
C60 C61 1.399(9) . ?
C61 C62 1.377(10) . ?
C62 C63 1.390(11) . ?
C62 C68 1.496(14) . ?
C63 C64 1.386(10) . ?
C65 C69 1.467(17) . ?
C65 C71 1.493(17) . ?
C65 C70 1.566(18) . ?
C66 C72 1.504(19) . ?
C66 C74 1.506(18) . ?
C66 C73 1.528(17) . ?
C67 C75 1.42(2) . ?
C67 C77 1.46(2) . ?
C67 C76 1.53(2) . ?
C68 C80 1.492(19) . ?
C68 C78 1.493(19) . ?
C68 C79 1.578(19) . ?
C81 C82 1.484(10) . ?
